data_2016903
loop_
_publ_author_name
'Blake, A. J.'
'Ebsworth, E. A. V.'
'Watson, P. G.'

_publ_section_title
;
 Structure of
 <i>trans</i>-carbonyl(thiocyanato-<i>N</i>)bis(triethylphosphine)rhodium(I)
;
_journal_issue 10
_journal_name_full 'Acta Crystallographica Section C'
_journal_page_first 1773
_journal_page_last 1775
_journal_paper_doi 10.1107/S0108270193002926
_journal_volume 49
_journal_year 1993
_chemical_compound_source
;
metathesis of [RhCl(PEt~3~)~2~(CO)] with KNCS in acetone;
 crystals from hot petroleum ether
;
_chemical_formula_sum 'C14 H30 N O P2 Rh S'
_chemical_formula_weight 425.3
_space_group_IT_number 15
_symmetry_cell_setting monoclinic
_symmetry_space_group_name_Hall '-C 2yc'
_symmetry_space_group_name_H-M 'C 1 2/c 1'
_atom_type_scat_source
; 
Cromer & Mann (1968) for Rh, others inlaid in SHELX76
;
_cell_angle_alpha 90.
_cell_angle_beta 117.899(10)
_cell_angle_gamma 90.
_cell_formula_units_Z 4
_cell_length_a 13.402(2)
_cell_length_b 12.0313(17)
_cell_length_c 13.983(2)
_cell_measurement_reflns_used 31
_cell_measurement_temperature 298
_cell_measurement_theta_max 20.0
_cell_measurement_theta_min 17.5
_cell_volume 1992.6(5)
_diffrn_measurement_device 'Stoe STADI-4 four-circle'
_diffrn_measurement_method \w-2\q
_diffrn_radiation_type CuK\a
_diffrn_radiation_wavelength 1.54184
_diffrn_reflns_av_R_equivalents 0.014
_diffrn_reflns_limit_h_max 13
_diffrn_reflns_limit_h_min -14
_diffrn_reflns_limit_k_max 13
_diffrn_reflns_limit_k_min 0
_diffrn_reflns_limit_l_max 15
_diffrn_reflns_limit_l_min 0
_diffrn_reflns_number 1725
_diffrn_reflns_theta_max 60
_diffrn_standards_decay_% 'no significant variation'
_diffrn_standards_interval_time 120
_diffrn_standards_number 3
_exptl_absorpt_coefficient_mu 9.576
_exptl_absorpt_correction_T_max 0.2938
_exptl_absorpt_correction_T_min 0.1708
_exptl_absorpt_correction_type empirical
_exptl_crystal_colour Yellow
_exptl_crystal_density_diffrn 1.417
_exptl_crystal_description Column
_exptl_crystal_size_max 0.4
_exptl_crystal_size_mid 0.2
_exptl_crystal_size_min 0.2
_refine_diff_density_max 0.79
_refine_diff_density_min -0.90
_refine_ls_extinction_coef 0.00000017(5)
_refine_ls_extinction_method 'secondary, isotropic'
_refine_ls_goodness_of_fit_obs 1.247
_refine_ls_hydrogen_treatment noref
_refine_ls_number_parameters 59
_refine_ls_number_reflns 1149
_refine_ls_R_factor_obs 0.0527
_refine_ls_shift/esd_max 0.005
_refine_ls_structure_factor_coef F
_refine_ls_weighting_details 'w = 1/(\s^2^(F) + 0.000315F^2^)'
_refine_ls_weighting_scheme calc
_refine_ls_wR_factor_obs 0.0750
_reflns_number_observed 1149
_reflns_number_total 1297
_reflns_observed_criterion F>=6\s(F)
_cod_data_source_file ha1042.cif
_cod_data_source_block ha1042_structure_1_of_1
_cod_original_cell_volume 1992.7
_cod_original_formula_sum 'C14 H30 N1 O1 P2 Rh1 S1'
_cod_database_code 2016903

loop_
_symmetry_equiv_pos_as_xyz
'x, y, z'
'-x, y, -z+1/2'
'x+1/2, y+1/2, z'
'-x+1/2, y+1/2, -z+1/2'
'-x, -y, -z'
'x, -y, z-1/2'
'-x+1/2, -y+1/2, -z'
'x+1/2, -y+1/2, z-1/2'

loop_
_atom_site_label
_atom_site_type_symbol
_atom_site_fract_x
_atom_site_fract_y
_atom_site_fract_z
_atom_site_U_iso_or_equiv
Rh Rh 0.0 0.23973(6) 0.25 0.0392(7)
N N 0.0 0.4049(8) 0.25 0.077(9)
S S 0.0 0.6407(3) 0.25 0.101(4)
O(1) O 0.0 -0.0040(7) 0.25 0.085(8)
P(1) P 0.04110(17) 0.23826(16) 0.10559(17) 0.0489(14)
C C 0.0 0.5032(12) 0.25 0.063(3)
C(1) C 0.0 0.0922(9) 0.25 0.043(3)
C(11) C -0.0846(8) 0.2272(7) -0.0243(7) 0.068(3)
C(12) C -0.1642(9) 0.3271(8) -0.0455(8) 0.082(3)
C(21) C 0.1267(8) 0.1173(7) 0.1064(7) 0.063(3)
C(22) C 0.1571(9) 0.1139(8) 0.0144(8) 0.080(3)
C(31) C 0.1171(7) 0.3596(7) 0.0939(7) 0.055(2)
C(32) C 0.2344(7) 0.3764(8) 0.1916(7) 0.069(3)
H(11A) H -0.1291 0.1520 -0.0255 0.0800
H(11B) H -0.0597 0.2237 -0.0874 0.0800
H(12A) H -0.2378 0.3174 -0.1234 0.0800
H(12B) H -0.1207 0.4028 -0.0450 0.0800
H(12C) H -0.1900 0.3311 0.0169 0.0800
H(21A) H 0.0797 0.0428 0.1020 0.0800
H(21B) H 0.2042 0.1182 0.1818 0.0800
H(22A) H 0.2068 0.0405 0.0222 0.0800
H(22B) H 0.2053 0.1870 0.0177 0.0800
H(22C) H 0.0808 0.1116 -0.0620 0.0800
H(31A) H 0.0669 0.4327 0.0856 0.0800
H(31B) H 0.1276 0.3498 0.0224 0.0800
H(32A) H 0.2736 0.4492 0.1787 0.0800
H(32B) H 0.2862 0.3044 0.2008 0.0800
H(32C) H 0.2255 0.3873 0.2639 0.0800
